data_4518331
loop_
_publ_author_name
'Li, Lin-Sui'
'Tan, Yu-Hui'
'Wei, Wen-Juan'
'Gao, Hong-Qiang'
'Tang, Yun-Zhi'
'Han, Xiao-Bo'

_publ_section_title
;
 Chiral Switchable Low-Dimensional Perovskite Ferroelectrics
;
_journal_name_full 'ACS Applied Materials &amp; Interfaces'
_journal_paper_doi 10.1021/acsami.0c19507
_journal_year 2020
_chemical_formula_moiety 'Cd Cl4, 2(C10 H16 N)'
_chemical_formula_sum 'C20 H32 Cd Cl4 N2'
_chemical_formula_weight 554.67
_space_group_crystal_system monoclinic
_space_group_IT_number 9
_space_group_name_Hall 'C -2yc'
_space_group_name_H-M_alt 'C 1 c 1'
_atom_sites_solution_hydrogens geom
_audit_creation_date 2020-06-28
_audit_creation_method
;
Olex2 1.2
(compiled 2018.05.29 svn.r3508 for OlexSys, GUI svn.r5506)
;
_cell_angle_alpha 90
_cell_angle_beta 98.825(3)
_cell_angle_gamma 90
_cell_formula_units_Z 4
_cell_length_a 37.8061(11)
_cell_length_b 5.5428(2)
_cell_length_c 11.8831(4)
_cell_measurement_reflns_used 9638
_cell_measurement_temperature 293(2)
_cell_measurement_theta_max 30.5160
_cell_measurement_theta_min 2.1850
_cell_volume 2460.64(14)
_computing_molecular_graphics 'Olex2 (Dolomanov et al., 2009)'
_computing_publication_material 'Olex2 (Dolomanov et al., 2009)'
_computing_structure_refinement 'ShelXL (Sheldrick, 2015)'
_computing_structure_solution 'ShelXS (Sheldrick, 2008)'
_diffrn_ambient_temperature 293(2)
_diffrn_measured_fraction_theta_full 1.000
_diffrn_measured_fraction_theta_max 0.858
_diffrn_measurement_device_type 'multiwire proportional'
_diffrn_measurement_method 'phi and omega scans'
_diffrn_radiation_monochromator graphite
_diffrn_radiation_type MoK\a
_diffrn_radiation_wavelength 0.71073
_diffrn_reflns_av_R_equivalents 0.0339
_diffrn_reflns_av_unetI/netI 0.0401
_diffrn_reflns_Laue_measured_fraction_full 1.000
_diffrn_reflns_Laue_measured_fraction_max 0.858
_diffrn_reflns_limit_h_max 51
_diffrn_reflns_limit_h_min -53
_diffrn_reflns_limit_k_max 7
_diffrn_reflns_limit_k_min -7
_diffrn_reflns_limit_l_max 14
_diffrn_reflns_limit_l_min -16
_diffrn_reflns_number 16757
_diffrn_reflns_point_group_measured_fraction_full 0.967
_diffrn_reflns_point_group_measured_fraction_max 0.757
_diffrn_reflns_theta_full 25.242
_diffrn_reflns_theta_max 31.030
_diffrn_reflns_theta_min 2.181
_exptl_absorpt_coefficient_mu 1.330
_exptl_absorpt_correction_type none
_exptl_crystal_colour colourless
_exptl_crystal_colour_primary colourless
_exptl_crystal_density_diffrn 1.497
_exptl_crystal_description plate
_exptl_crystal_F_000 1128
_refine_diff_density_max 1.710
_refine_diff_density_min -0.560
_refine_diff_density_rms 0.113
_refine_ls_abs_structure_details
;
 Flack x determined using 2143 quotients [(I+)-(I-)]/[(I+)+(I-)]
 (Parsons, Flack and Wagner, Acta Cryst. B69 (2013) 249-259).
;
_refine_ls_abs_structure_Flack 0.006(18)
_refine_ls_extinction_method none
_refine_ls_goodness_of_fit_ref 1.048
_refine_ls_hydrogen_treatment constr
_refine_ls_matrix_type full
_refine_ls_number_parameters 251
_refine_ls_number_reflns 16757
_refine_ls_number_restraints 2
_refine_ls_restrained_S_all 1.048
_refine_ls_R_factor_all 0.0549
_refine_ls_R_factor_gt 0.0497
_refine_ls_shift/su_max 0.000
_refine_ls_shift/su_mean 0.000
_refine_ls_structure_factor_coef Fsqd
_refine_ls_weighting_details 'w=1/[\s^2^(Fo^2^)+(0.0972P)^2^] where P=(Fo^2^+2Fc^2^)/3'
_refine_ls_weighting_scheme calc
_refine_ls_wR_factor_gt 0.1308
_refine_ls_wR_factor_ref 0.1375
_reflns_Friedel_coverage 0.764
_reflns_Friedel_fraction_full 0.935
_reflns_Friedel_fraction_max 0.657
_reflns_number_gt 15049
_reflns_number_total 16757
_reflns_threshold_expression 'I > 2\s(I)'
_cod_data_source_file a.cif
_cod_data_source_block a
_cod_database_code 4518331
_shelx_shelxl_version_number 2014/7
_shelx_space_group_comment
;
The symmetry employed for this shelxl refinement is uniquely defined
by the following loop, which should always be used as a source of
symmetry information in preference to the above space-group names.
They are only intended as comments.
;
_olex2_refinement_description
;
1. Twinned data refinement
 Scales: -6(10)
 4(10) 0 3
2. Fixed Uiso
 At 1.2 times of:
  All C(H) groups, All C(H,H) groups, All C(H,H,H) groups
 At 1.5 times of:
  All N(H,H,H) groups
3.a Ternary CH refined with riding coordinates:
 C1(H1), C6AA(H6AA)
3.b Secondary CH2 refined with riding coordinates:
 C6(H6A,H6B), C5AA(H5AA,H5AB), C3AA(H3AA,H3AB), C4AA(H4AA,H4AB)
3.c Aromatic/amide H refined with riding coordinates:
 C18(H18), C12(H12), C14(H14), C1AA(H1AA), C16(H16), C5(H5), C2AA(H2AA),
 C0AA(H0AA), C19(H19), C9(H9)
3.d Idealised Me refined as rotating group:
 C7(H7A,H7B,H7C), N2(H2A,H2B,H2C), C8(H8A,H8B,H8C), N7AA(H7AA,H7AB,H7AC)
;
_olex2_submission_special_instructions 'No special instructions were received'

loop_
_space_group_symop_operation_xyz
'x, y, z'
'x, -y, z+1/2'
'x+1/2, y+1/2, z'
'x+1/2, -y+1/2, z+1/2'

loop_
_atom_site_label
_atom_site_type_symbol
_atom_site_fract_x
_atom_site_fract_y
_atom_site_fract_z
_atom_site_U_iso_or_equiv
_atom_site_adp_type
_atom_site_occupancy
_atom_site_site_symmetry_order
_atom_site_calc_flag
_atom_site_refinement_flags_posn
_atom_site_refinement_flags_adp
_atom_site_refinement_flags_occupancy
_atom_site_disorder_assembly
_atom_site_disorder_group
Cd1 Cd -0.28880(2) -0.52857(7) -0.02211(2) 0.04174(17) Uani 1 1 d . . . . .
Cl2 Cl -0.22630(6) -0.5563(4) 0.0724(2) 0.0592(5) Uani 1 1 d . . . . .
Cl3 Cl -0.35110(7) -0.5617(4) 0.0118(3) 0.0607(5) Uani 1 1 d . . . . .
Cl4 Cl -0.28882(8) -0.5246(4) -0.2317(2) 0.0620(6) Uani 1 1 d . . . . .
Cl1 Cl -0.28879(14) -0.0446(2) -0.0242(5) 0.0609(5) Uani 1 1 d . . . . .
C6 C -0.4038(2) -0.0739(16) 0.1107(8) 0.0530(18) Uani 1 1 d . . . . .
H6A H -0.3929 -0.1676 0.0561 0.064 Uiso 1 1 calc R . . . .
H6B H -0.4077 0.0883 0.0807 0.064 Uiso 1 1 calc R . . . .
C5AA C -0.4401(3) -0.186(2) 0.1234(10) 0.084(3) Uani 1 1 d . . . . .
H5AA H -0.4363 -0.3476 0.1547 0.101 Uiso 1 1 calc R . . . .
H5AB H -0.4514 -0.0908 0.1765 0.101 Uiso 1 1 calc R . . . .
C15 C -0.4645(3) -0.1995(19) 0.0123(10) 0.073(3) Uani 1 1 d . . . . .
C18 C -0.4624(4) -0.394(3) -0.0668(15) 0.097(4) Uani 1 1 d . . . . .
H18 H -0.4464 -0.5206 -0.0481 0.116 Uiso 1 1 calc R . . . .
C12 C -0.4848(4) -0.390(3) -0.1721(14) 0.107(5) Uani 1 1 d . . . . .
H12 H -0.4836 -0.5127 -0.2249 0.128 Uiso 1 1 calc R . . . .
C14 C -0.5101(5) -0.018(3) -0.1287(18) 0.094(5) Uani 1 1 d . . . . .
H14 H -0.5248 0.1139 -0.1504 0.112 Uiso 1 1 calc R . . . .
C1AA C -0.5094(4) -0.197(3) -0.1974(13) 0.102(4) Uani 1 1 d . . . . .
H1AA H -0.5254 -0.1996 -0.2652 0.123 Uiso 1 1 calc R . . . .
C16 C -0.4886(4) -0.020(2) -0.0214(13) 0.076(3) Uani 1 1 d . . . . .
H16 H -0.4909 0.1060 0.0289 0.091 Uiso 1 1 calc R . . . .
C5 C -0.5642(4) -0.442(3) -0.4732(18) 0.095(5) Uani 1 1 d . . . . .
H5 H -0.5478 -0.4647 -0.5230 0.114 Uiso 1 1 calc R . . . .
C2AA C -0.5664(4) -0.601(3) -0.3975(16) 0.102(4) Uani 1 1 d . . . . .
H2AA H -0.5532 -0.7433 -0.3951 0.122 Uiso 1 1 calc R . . . .
C7 C -0.3872(4) 0.105(4) 0.3046(15) 0.121(6) Uani 1 1 d . . . . .
H7A H -0.3913 0.2613 0.2704 0.146 Uiso 1 1 calc GR . . . .
H7B H -0.3678 0.1138 0.3668 0.146 Uiso 1 1 calc GR . . . .
H7C H -0.4085 0.0519 0.3324 0.146 Uiso 1 1 calc GR . . . .
C10 C -0.6101(3) -0.361(2) -0.3178(9) 0.072(3) Uani 1 1 d . . . . .
C0AA C -0.5895(3) -0.557(2) -0.3175(12) 0.077(3) Uani 1 1 d . . . . .
H0AA H -0.5904 -0.6707 -0.2607 0.092 Uiso 1 1 calc R . . . .
C19 C -0.6089(3) -0.191(2) -0.4039(12) 0.087(3) Uani 1 1 d . . . . .
H19 H -0.6231 -0.0531 -0.4081 0.104 Uiso 1 1 calc R . . . .
C3AA C -0.6358(3) -0.332(2) -0.2349(10) 0.085(3) Uani 1 1 d . . . . .
H3AA H -0.6384 -0.1613 -0.2192 0.103 Uiso 1 1 calc R . . . .
H3AB H -0.6261 -0.4104 -0.1639 0.103 Uiso 1 1 calc R . . . .
C4AA C -0.6728(2) -0.4391(15) -0.2800(8) 0.0526(18) Uani 1 1 d . . . . .
H4AA H -0.6830 -0.3517 -0.3481 0.063 Uiso 1 1 calc R . . . .
H4AB H -0.6697 -0.6055 -0.3018 0.063 Uiso 1 1 calc R . . . .
C9 C -0.5856(4) -0.231(3) -0.4847(12) 0.107(5) Uani 1 1 d . . . . .
H9 H -0.5844 -0.1229 -0.5437 0.128 Uiso 1 1 calc R . . . .
C1 C -0.6990(2) -0.4320(16) -0.1964(8) 0.0535(19) Uani 1 1 d . . . . .
H1 H -0.6991 -0.2678 -0.1658 0.064 Uiso 1 1 calc R . . . .
N2 N -0.7351(3) -0.4823(16) -0.2596(13) 0.065(3) Uani 1 1 d . . . . .
H2A H -0.7417 -0.3621 -0.3079 0.097 Uiso 1 1 calc GR . . . .
H2B H -0.7506 -0.4954 -0.2107 0.097 Uiso 1 1 calc GR . . . .
H2C H -0.7347 -0.6195 -0.2982 0.097 Uiso 1 1 calc GR . . . .
C8 C -0.6911(4) -0.597(4) -0.1011(14) 0.116(5) Uani 1 1 d . . . . .
H8A H -0.6813 -0.7436 -0.1264 0.139 Uiso 1 1 calc GR . . . .
H8B H -0.7126 -0.6321 -0.0710 0.139 Uiso 1 1 calc GR . . . .
H8C H -0.6740 -0.5241 -0.0429 0.139 Uiso 1 1 calc GR . . . .
N7AA N -0.3414(3) -0.0078(15) 0.1946(13) 0.062(3) Uani 1 1 d . . . . .
H7AA H -0.3331 -0.1350 0.1612 0.092 Uiso 1 1 calc GR . . . .
H7AB H -0.3269 0.0258 0.2589 0.092 Uiso 1 1 calc GR . . . .
H7AC H -0.3425 0.1187 0.1480 0.092 Uiso 1 1 calc GR . . . .
C6AA C -0.3784(2) -0.0635(17) 0.2211(9) 0.0553(19) Uani 1 1 d . . . . .
H6AA H -0.3776 -0.2247 0.2553 0.066 Uiso 1 1 calc R . . . .

loop_
_atom_site_aniso_label
_atom_site_aniso_U_11
_atom_site_aniso_U_22
_atom_site_aniso_U_33
_atom_site_aniso_U_23
_atom_site_aniso_U_13
_atom_site_aniso_U_12
Cd1 0.0398(2) 0.0401(2) 0.0451(3) -0.0018(5) 0.00595(16) 0.0000(4)
Cl2 0.0448(10) 0.0600(12) 0.0691(14) 0.0148(10) -0.0028(9) -0.0041(8)
Cl3 0.0454(10) 0.0642(12) 0.0751(15) 0.0171(10) 0.0172(9) 0.0054(8)
Cl4 0.0842(17) 0.0604(12) 0.0426(10) -0.0011(9) 0.0136(11) 0.0023(10)
Cl1 0.0604(9) 0.0331(7) 0.0871(13) -0.0005(18) 0.0052(8) 0.0012(17)
C6 0.050(4) 0.061(4) 0.049(5) -0.001(4) 0.013(3) 0.001(3)
C5AA 0.069(6) 0.096(8) 0.086(8) 0.020(6) 0.009(5) -0.023(6)
C15 0.058(5) 0.076(6) 0.085(7) -0.001(5) 0.014(5) -0.020(4)
C18 0.080(7) 0.085(8) 0.126(12) -0.018(8) 0.020(8) 0.002(7)
C12 0.092(9) 0.111(11) 0.117(11) -0.056(10) 0.018(8) -0.019(9)
C14 0.070(9) 0.127(14) 0.082(11) -0.020(8) 0.005(7) 0.018(6)
C1AA 0.074(7) 0.134(14) 0.096(10) -0.007(9) 0.007(6) -0.030(8)
C16 0.067(7) 0.087(7) 0.074(8) -0.013(5) 0.014(6) 0.003(5)
C5 0.070(8) 0.101(10) 0.119(13) -0.033(9) 0.032(9) -0.024(7)
C2AA 0.079(8) 0.101(10) 0.127(14) -0.004(11) 0.024(8) -0.005(9)
C7 0.083(8) 0.185(16) 0.093(11) -0.071(12) 0.001(8) 0.014(10)
C10 0.062(5) 0.086(7) 0.067(6) -0.015(5) 0.010(4) -0.028(5)
C0AA 0.065(6) 0.089(7) 0.076(8) 0.001(6) 0.007(5) -0.014(5)
C19 0.078(7) 0.080(8) 0.105(9) -0.014(7) 0.022(7) -0.020(6)
C3AA 0.078(6) 0.099(8) 0.080(7) -0.029(6) 0.015(5) -0.032(6)
C4AA 0.051(4) 0.059(4) 0.046(5) -0.002(3) 0.002(3) -0.001(3)
C9 0.116(11) 0.114(10) 0.096(10) -0.001(8) 0.037(8) -0.054(9)
C1 0.045(4) 0.060(4) 0.054(5) -0.012(4) 0.001(3) -0.006(3)
N2 0.041(6) 0.079(7) 0.070(7) -0.021(4) -0.007(4) 0.012(3)
C8 0.075(8) 0.190(15) 0.084(10) 0.061(11) 0.015(7) 0.011(9)
N7AA 0.039(5) 0.076(7) 0.072(7) 0.020(4) 0.016(4) 0.010(3)
C6AA 0.045(4) 0.065(5) 0.057(5) 0.009(4) 0.012(4) 0.000(3)

loop_
_atom_type_symbol
_atom_type_description
_atom_type_scat_dispersion_real
_atom_type_scat_dispersion_imag
_atom_type_scat_source
C C 0.0033 0.0016 'International Tables Vol C Tables 4.2.6.8 and 6.1.1.4'
H H 0.0000 0.0000 'International Tables Vol C Tables 4.2.6.8 and 6.1.1.4'
Cd Cd -0.8075 1.2024 'International Tables Vol C Tables 4.2.6.8 and 6.1.1.4'
Cl Cl 0.1484 0.1585 'International Tables Vol C Tables 4.2.6.8 and 6.1.1.4'
N N 0.0061 0.0033 'International Tables Vol C Tables 4.2.6.8 and 6.1.1.4'

loop_
_geom_angle_atom_site_label_1
_geom_angle_atom_site_label_2
_geom_angle_atom_site_label_3
_geom_angle
_geom_angle_site_symmetry_1
_geom_angle_site_symmetry_3
_geom_angle_publ_flag
Cl2 Cd1 Cl4 108.06(10) . . ?
Cl2 Cd1 Cl1 93.74(12) . . ?
Cl2 Cd1 Cl1 86.57(12) . 1_545 ?
Cl3 Cd1 Cl2 142.95(10) . . ?
Cl3 Cd1 Cl4 108.16(10) . . ?
Cl3 Cd1 Cl1 85.87(12) . 1_545 ?
Cl3 Cd1 Cl1 94.47(12) . . ?
Cl4 Cd1 Cl1 88.96(13) . . ?
Cl4 Cd1 Cl1 90.01(12) . 1_545 ?
Cl1 Cd1 Cl1 179.0(2) . 1_545 ?
Cd1 Cl1 Cd1 179.0(2) . 1_565 ?
C6AA C6 C5AA 113.0(8) . . ?
C15 C5AA C6 111.9(8) . . ?
C18 C15 C5AA 121.7(12) . . ?
C16 C15 C5AA 121.1(11) . . ?
C16 C15 C18 117.1(12) . . ?
C12 C18 C15 119.0(14) . . ?
C18 C12 C1AA 119.2(13) . . ?
C1AA C14 C16 120.4(15) . . ?
C14 C1AA C12 121.5(15) . . ?
C15 C16 C14 122.5(12) . . ?
C2AA C5 C9 122.9(16) . . ?
C5 C2AA C0AA 118.0(17) . . ?
C0AA C10 C19 117.7(11) . . ?
C0AA C10 C3AA 121.7(12) . . ?
C19 C10 C3AA 120.4(12) . . ?
C10 C0AA C2AA 124.3(14) . . ?
C10 C19 C9 118.8(13) . . ?
C10 C3AA C4AA 112.1(8) . . ?
C1 C4AA C3AA 114.5(8) . . ?
C5 C9 C19 118.1(14) . . ?
N2 C1 C4AA 108.0(9) . . ?
C8 C1 C4AA 114.8(10) . . ?
C8 C1 N2 110.0(10) . . ?
C6 C6AA N7AA 108.2(9) . . ?
C7 C6AA C6 116.3(10) . . ?
C7 C6AA N7AA 109.3(11) . . ?

loop_
_geom_bond_atom_site_label_1
_geom_bond_atom_site_label_2
_geom_bond_distance
_geom_bond_site_symmetry_2
_geom_bond_publ_flag
Cd1 Cl2 2.461(2) . ?
Cd1 Cl3 2.457(2) . ?
Cd1 Cl4 2.491(3) . ?
Cd1 Cl1 2.8604(13) 1_545 ?
Cd1 Cl1 2.6827(13) . ?
Cl1 Cd1 2.8604(13) 1_565 ?
C6 C5AA 1.537(12) . ?
C6 C6AA 1.504(13) . ?
C5AA C15 1.492(15) . ?
C15 C18 1.441(18) . ?
C15 C16 1.368(16) . ?
C18 C12 1.40(2) . ?
C12 C1AA 1.42(2) . ?
C14 C1AA 1.29(2) . ?
C14 C16 1.40(2) . ?
C5 C2AA 1.27(3) . ?
C5 C9 1.41(2) . ?
C2AA C0AA 1.41(2) . ?
C7 C6AA 1.438(16) . ?
C10 C0AA 1.336(18) . ?
C10 C19 1.398(17) . ?
C10 C3AA 1.494(14) . ?
C19 C9 1.417(17) . ?
C3AA C4AA 1.540(13) . ?
C4AA C1 1.508(13) . ?
C1 N2 1.480(14) . ?
C1 C8 1.450(16) . ?
N7AA C6AA 1.512(14) . ?

loop_
_twin_individual_id
_twin_individual_mass_fraction_refined
1 -6(10)
2 4(10)
3 0
4 3
